data_4067316
loop_
_publ_author_name
'O, Wylie W. N.'
'Lough, Alan J.'
'Morris, Robert H.'

_publ_section_title
;
 Palladium(II) and Platinum(II) Complexes Featuring a
 Nitrile-Functionalized N-Heterocyclic Carbene Ligand
;
_journal_issue 3
_journal_name_full Organometallics
_journal_page_first 570
_journal_paper_doi 10.1021/om9008372
_journal_volume 29
_journal_year 2010
_chemical_formula_moiety 'C20 H24 Cl N3 O Pt'
_chemical_formula_sum 'C20 H24 Cl N3 O Pt'
_chemical_formula_weight 552.96
_chemical_name_systematic
; 
 ? 
;
_space_group_IT_number 2
_symmetry_cell_setting triclinic
_symmetry_space_group_name_Hall '-P 1'
_symmetry_space_group_name_H-M 'P -1'
_atom_sites_solution_hydrogens geom
_atom_sites_solution_primary direct
_atom_sites_solution_secondary difmap
_audit_creation_method SHELXL-97
_cell_angle_alpha 69.530(6)
_cell_angle_beta 85.660(4)
_cell_angle_gamma 68.290(5)
_cell_formula_units_Z 2
_cell_length_a 7.8325(8)
_cell_length_b 10.1620(7)
_cell_length_c 14.0270(16)
_cell_measurement_reflns_used 6774
_cell_measurement_temperature 150(1)
_cell_measurement_theta_max 25.0
_cell_measurement_theta_min 2.8
_cell_volume 969.92(17)
_computing_cell_refinement 'Denzo-SMN (Otwinowski & Minor, 1997)'
_computing_data_collection 'Collect (Nonius B.V., 1997-2002)'
_computing_data_reduction Denzo-SMN
_computing_molecular_graphics 'PLATON (Spek, 2003)'
_computing_publication_material 'SHELXTL V6.1'
_computing_structure_refinement 'SHELXTL V6.1 (Sheldrick, 2008)'
_computing_structure_solution 'SIR-92 (Altomare et al., 1994)'
_diffrn_ambient_temperature 150(1)
_diffrn_detector_area_resol_mean 9
_diffrn_measured_fraction_theta_full 0.959
_diffrn_measured_fraction_theta_max 0.959
_diffrn_measurement_device_type 'Nonius KappaCCD'
_diffrn_measurement_method '\f scans and \w scans with \k offsets'
_diffrn_radiation_monochromator graphite
_diffrn_radiation_source 'fine-focus sealed tube'
_diffrn_radiation_type MoK\a
_diffrn_radiation_wavelength 0.71073
_diffrn_reflns_av_R_equivalents 0.0834
_diffrn_reflns_av_sigmaI/netI 0.0858
_diffrn_reflns_limit_h_max 9
_diffrn_reflns_limit_h_min -9
_diffrn_reflns_limit_k_max 11
_diffrn_reflns_limit_k_min -12
_diffrn_reflns_limit_l_max 16
_diffrn_reflns_limit_l_min -16
_diffrn_reflns_number 6774
_diffrn_reflns_theta_full 25.00
_diffrn_reflns_theta_max 25.00
_diffrn_reflns_theta_min 2.80
_exptl_absorpt_coefficient_mu 7.385
_exptl_absorpt_correction_T_max 0.750
_exptl_absorpt_correction_T_min 0.441
_exptl_absorpt_correction_type multi-scan
_exptl_absorpt_process_details
; 
multi-scan from symmetry-related measurements 
 Sortav (Blessing 1995) 
;
_exptl_crystal_colour colourless
_exptl_crystal_density_diffrn 1.893
_exptl_crystal_density_method 'not measured'
_exptl_crystal_description plate
_exptl_crystal_F_000 536
_exptl_crystal_size_max 0.18
_exptl_crystal_size_mid 0.08
_exptl_crystal_size_min 0.04
_refine_diff_density_max 2.382
_refine_diff_density_min -2.622
_refine_diff_density_rms 0.246
_refine_ls_extinction_method none
_refine_ls_goodness_of_fit_ref 1.074
_refine_ls_hydrogen_treatment constr
_refine_ls_matrix_type full
_refine_ls_number_parameters 237
_refine_ls_number_reflns 3278
_refine_ls_number_restraints 0
_refine_ls_restrained_S_all 1.074
_refine_ls_R_factor_all 0.0740
_refine_ls_R_factor_gt 0.0584
_refine_ls_shift/su_max 0.000
_refine_ls_shift/su_mean 0.000
_refine_ls_structure_factor_coef Fsqd
_refine_ls_weighting_details 'calc w=1/[\s^2^(Fo^2^)+(0.0588P)^2^+11.3715P] where P=(Fo^2^+2Fc^2^)/3'
_refine_ls_weighting_scheme calc
_refine_ls_wR_factor_gt 0.1381
_refine_ls_wR_factor_ref 0.1521
_reflns_number_gt 2741
_reflns_number_total 3278
_reflns_threshold_expression I>2\s(I)
_cod_data_source_file om9008372_si_002.cif
_cod_data_source_block 5
_cod_depositor_comments
;
The following automatic conversions were performed:

'_symmetry_cell_setting' value 'Triclinic' changed to 'triclinic'
according to /home/saulius/struct/CIF-dictionaries/cif_core.dic
dictionary named 'cif_core.dic' version 2.4.1 from 2010-06-29.

Automatic conversion script
Id: cif_fix_values 1715 2011-07-08 13:25:40Z adriana 
;
_cod_original_cell_volume 969.92(16)
_cod_database_code 4067316

loop_
_symmetry_equiv_pos_as_xyz
'x, y, z'
'-x, -y, -z'

loop_
_atom_site_label
_atom_site_type_symbol
_atom_site_fract_x
_atom_site_fract_y
_atom_site_fract_z
_atom_site_U_iso_or_equiv
_atom_site_adp_type
_atom_site_occupancy
_atom_site_symmetry_multiplicity
_atom_site_calc_flag
_atom_site_refinement_flags
Pt1 Pt 0.64094(6) 0.35923(5) 0.33434(4) 0.0363(2) Uani 1 1 d .
Cl1 Cl 0.7939(4) 0.2342(4) 0.5040(3) 0.0426(8) Uani 1 1 d .
O1 O 0.2735(11) 0.7059(10) 0.0890(7) 0.045(2) Uani 1 1 d .
N1 N 0.5065(13) 0.1200(11) 0.3341(8) 0.037(2) Uani 1 1 d .
N2 N 0.3328(14) 0.2464(12) 0.4208(8) 0.038(2) Uani 1 1 d .
N3 N 0.2715(18) 0.1786(16) 0.1035(11) 0.064(4) Uani 1 1 d .
C1 C 0.4856(16) 0.2367(15) 0.3664(10) 0.038(3) Uani 1 1 d .
C2 C 0.3726(17) 0.0574(14) 0.3688(11) 0.041(3) Uani 1 1 d .
H2A H 0.3593 -0.0244 0.3562 0.049 Uiso 1 1 calc R
C3 C 0.2657(17) 0.1384(15) 0.4245(10) 0.039(3) Uani 1 1 d .
H3A H 0.1624 0.1230 0.4597 0.047 Uiso 1 1 calc R
C4 C 0.2531(18) 0.3569(17) 0.4696(13) 0.052(4) Uani 1 1 d .
H4A H 0.3434 0.3997 0.4758 0.078 Uiso 1 1 calc R
H4B H 0.2177 0.3086 0.5376 0.078 Uiso 1 1 calc R
H4C H 0.1439 0.4376 0.4286 0.078 Uiso 1 1 calc R
C5 C 0.6522(15) 0.0705(13) 0.2699(10) 0.034(3) Uani 1 1 d .
C6 C 0.8320(16) 0.0232(14) 0.3046(11) 0.039(3) Uani 1 1 d .
H6A H 0.8612 0.0211 0.3697 0.047 Uiso 1 1 calc R
C7 C 0.9692(18) -0.0213(16) 0.2414(12) 0.050(4) Uani 1 1 d .
H7A H 1.0941 -0.0525 0.2636 0.059 Uiso 1 1 calc R
C8 C 0.9298(19) -0.0216(15) 0.1475(12) 0.049(4) Uani 1 1 d .
H8A H 1.0264 -0.0561 0.1067 0.059 Uiso 1 1 calc R
C9 C 0.7481(19) 0.0290(14) 0.1134(11) 0.042(3) Uani 1 1 d .
H9A H 0.7186 0.0323 0.0480 0.050 Uiso 1 1 calc R
C10 C 0.6074(16) 0.0755(13) 0.1759(10) 0.036(3) Uani 1 1 d .
C11 C 0.4191(19) 0.1347(14) 0.1348(12) 0.044(3) Uani 1 1 d .
C12 C 0.5094(16) 0.4728(14) 0.1881(10) 0.036(3) Uani 1 1 d .
H12A H 0.4281 0.4209 0.1797 0.044 Uiso 1 1 calc R
C13 C 0.6571(17) 0.4590(16) 0.1105(10) 0.040(3) Uani 1 1 d .
H13A H 0.6036 0.5352 0.0429 0.048 Uiso 1 1 calc R
H13B H 0.6960 0.3578 0.1045 0.048 Uiso 1 1 calc R
C14 C 0.8262(18) 0.4813(16) 0.1398(12) 0.050(4) Uani 1 1 d .
H14A H 0.9369 0.4171 0.1160 0.060 Uiso 1 1 calc R
H14B H 0.8132 0.5878 0.1039 0.060 Uiso 1 1 calc R
C15 C 0.8545(17) 0.4443(16) 0.2514(10) 0.043(3) Uani 1 1 d .
H15A H 0.9834 0.3787 0.2798 0.051 Uiso 1 1 calc R
C16 C 0.7546(17) 0.5370(14) 0.3068(11) 0.040(3) Uani 1 1 d .
H16A H 0.8291 0.5199 0.3679 0.047 Uiso 1 1 calc R
C17 C 0.6067(19) 0.6891(14) 0.2731(11) 0.044(3) Uani 1 1 d .
H17A H 0.6650 0.7644 0.2617 0.053 Uiso 1 1 calc R
H17B H 0.5254 0.6960 0.3302 0.053 Uiso 1 1 calc R
C18 C 0.4869(18) 0.7357(14) 0.1790(12) 0.045(3) Uani 1 1 d .
H18A H 0.3932 0.8376 0.1685 0.054 Uiso 1 1 calc R
H18B H 0.5645 0.7439 0.1197 0.054 Uiso 1 1 calc R
C19 C 0.3891(17) 0.6326(14) 0.1798(11) 0.042(3) Uani 1 1 d .
H19A H 0.3086 0.6269 0.2388 0.050 Uiso 1 1 calc R
C20 C 0.1267(18) 0.6559(17) 0.0888(13) 0.054(4) Uani 1 1 d .
H20A H 0.0424 0.7238 0.0289 0.081 Uiso 1 1 calc R
H20B H 0.0600 0.6562 0.1508 0.081 Uiso 1 1 calc R
H20C H 0.1763 0.5533 0.0867 0.081 Uiso 1 1 calc R

loop_
_atom_site_aniso_label
_atom_site_aniso_U_11
_atom_site_aniso_U_22
_atom_site_aniso_U_33
_atom_site_aniso_U_23
_atom_site_aniso_U_13
_atom_site_aniso_U_12
Pt1 0.0282(3) 0.0321(3) 0.0494(4) -0.0134(2) 0.0041(2) -0.0131(2)
Cl1 0.0325(15) 0.0484(18) 0.046(2) -0.0111(15) 0.0048(14) -0.0187(14)
O1 0.030(5) 0.050(6) 0.055(7) -0.015(5) 0.005(4) -0.021(4)
N1 0.029(5) 0.038(6) 0.042(7) -0.009(5) 0.007(5) -0.016(4)
N2 0.031(5) 0.039(6) 0.038(7) -0.007(5) 0.010(5) -0.015(4)
N3 0.046(8) 0.071(9) 0.072(10) -0.023(7) -0.006(7) -0.017(7)
C1 0.030(6) 0.047(8) 0.039(8) -0.025(6) 0.005(5) -0.009(5)
C2 0.034(7) 0.031(6) 0.053(9) -0.004(6) 0.006(6) -0.018(5)
C3 0.031(6) 0.050(8) 0.039(8) -0.005(6) 0.009(6) -0.027(6)
C4 0.032(7) 0.064(10) 0.071(11) -0.042(9) 0.010(7) -0.013(7)
C5 0.025(6) 0.026(6) 0.053(9) -0.015(6) 0.004(5) -0.010(5)
C6 0.031(7) 0.040(7) 0.054(9) -0.024(6) 0.009(6) -0.015(5)
C7 0.029(7) 0.054(9) 0.063(11) -0.020(8) 0.008(7) -0.014(6)
C8 0.036(7) 0.044(8) 0.065(11) -0.029(7) 0.019(7) -0.006(6)
C9 0.054(8) 0.035(7) 0.039(8) -0.011(6) 0.015(6) -0.023(6)
C10 0.029(6) 0.035(7) 0.043(8) -0.010(6) 0.013(6) -0.017(5)
C11 0.037(8) 0.036(7) 0.062(10) -0.022(7) 0.008(7) -0.013(6)
C12 0.024(6) 0.040(7) 0.039(8) -0.005(6) 0.002(5) -0.013(5)
C13 0.037(7) 0.052(8) 0.034(8) -0.019(6) 0.010(6) -0.017(6)
C14 0.039(7) 0.043(8) 0.069(11) -0.014(7) 0.016(7) -0.023(6)
C15 0.031(7) 0.055(8) 0.036(8) -0.001(6) 0.000(6) -0.024(6)
C16 0.031(6) 0.039(7) 0.055(9) -0.019(6) 0.007(6) -0.018(5)
C17 0.051(8) 0.035(7) 0.053(9) -0.015(6) 0.002(7) -0.022(6)
C18 0.041(7) 0.026(6) 0.067(10) -0.017(6) -0.005(7) -0.009(6)
C19 0.037(7) 0.038(7) 0.050(9) -0.019(7) 0.003(6) -0.010(6)
C20 0.033(7) 0.054(9) 0.077(11) -0.014(8) -0.001(7) -0.024(6)

loop_
_atom_type_symbol
_atom_type_description
_atom_type_scat_dispersion_real
_atom_type_scat_dispersion_imag
_atom_type_scat_source
C C 0.0033 0.0016 'International Tables Vol C Tables 4.2.6.8 and 6.1.1.4'
H H 0.0000 0.0000 'International Tables Vol C Tables 4.2.6.8 and 6.1.1.4'
Cl Cl 0.1484 0.1585 'International Tables Vol C Tables 4.2.6.8 and 6.1.1.4'
N N 0.0061 0.0033 'International Tables Vol C Tables 4.2.6.8 and 6.1.1.4'
O O 0.0106 0.0060 'International Tables Vol C Tables 4.2.6.8 and 6.1.1.4'
Pt Pt -1.7033 8.3905 'International Tables Vol C Tables 4.2.6.8 and 6.1.1.4'

loop_
_geom_angle_atom_site_label_1
_geom_angle_atom_site_label_2
_geom_angle_atom_site_label_3
_geom_angle
C1 Pt1 C12 88.9(5)
C1 Pt1 C16 166.0(5)
C12 Pt1 C16 88.9(5)
C1 Pt1 C15 155.2(5)
C12 Pt1 C15 80.3(5)
C16 Pt1 C15 37.0(5)
C1 Pt1 Cl1 92.4(4)
C12 Pt1 Cl1 178.4(4)
C16 Pt1 Cl1 89.6(4)
C15 Pt1 Cl1 98.9(4)
C19 O1 C20 115.2(10)
C1 N1 C2 112.4(11)
C1 N1 C5 122.5(10)
C2 N1 C5 125.1(11)
C1 N2 C3 112.1(11)
C1 N2 C4 123.6(11)
C3 N2 C4 124.2(11)
N2 C1 N1 102.7(10)
N2 C1 Pt1 130.9(9)
N1 C1 Pt1 126.3(9)
C3 C2 N1 105.0(11)
C3 C2 H2A 127.5
N1 C2 H2A 127.5
C2 C3 N2 107.7(10)
C2 C3 H3A 126.1
N2 C3 H3A 126.1
N2 C4 H4A 109.5
N2 C4 H4B 109.5
H4A C4 H4B 109.5
N2 C4 H4C 109.5
H4A C4 H4C 109.5
H4B C4 H4C 109.5
C10 C5 C6 121.9(12)
C10 C5 N1 119.4(10)
C6 C5 N1 118.8(12)
C5 C6 C7 117.9(13)
C5 C6 H6A 121.1
C7 C6 H6A 121.1
C8 C7 C6 122.0(13)
C8 C7 H7A 119.0
C6 C7 H7A 119.0
C7 C8 C9 119.1(13)
C7 C8 H8A 120.4
C9 C8 H8A 120.4
C8 C9 C10 119.7(13)
C8 C9 H9A 120.2
C10 C9 H9A 120.2
C5 C10 C9 119.4(12)
C5 C10 C11 122.9(11)
C9 C10 C11 117.6(13)
N3 C11 C10 178.7(16)
C19 C12 C13 115.4(11)
C19 C12 Pt1 108.4(9)
C13 C12 Pt1 108.1(8)
C19 C12 H12A 108.2
C13 C12 H12A 108.2
Pt1 C12 H12A 108.2
C12 C13 C14 112.6(11)
C12 C13 H13A 109.1
C14 C13 H13A 109.1
C12 C13 H13B 109.1
C14 C13 H13B 109.1
H13A C13 H13B 107.8
C15 C14 C13 113.8(11)
C15 C14 H14A 108.8
C13 C14 H14A 108.8
C15 C14 H14B 108.8
C13 C14 H14B 108.8
H14A C14 H14B 107.7
C16 C15 C14 125.2(13)
C16 C15 Pt1 70.5(7)
C14 C15 Pt1 109.9(8)
C16 C15 H15A 114.2
C14 C15 H15A 114.2
Pt1 C15 H15A 114.2
C15 C16 C17 130.9(13)
C15 C16 Pt1 72.5(7)
C17 C16 Pt1 111.0(8)
C15 C16 H16A 111.6
C17 C16 H16A 111.6
Pt1 C16 H16A 111.6
C16 C17 C18 118.4(11)
C16 C17 H17A 107.7
C18 C17 H17A 107.7
C16 C17 H17B 107.7
C18 C17 H17B 107.7
H17A C17 H17B 107.1
C19 C18 C17 116.1(11)
C19 C18 H18A 108.3
C17 C18 H18A 108.3
C19 C18 H18B 108.3
C17 C18 H18B 108.3
H18A C18 H18B 107.4
O1 C19 C18 105.8(10)
O1 C19 C12 110.5(11)
C18 C19 C12 116.6(11)
O1 C19 H19A 107.9
C18 C19 H19A 107.9
C12 C19 H19A 107.9
O1 C20 H20A 109.5
O1 C20 H20B 109.5
H20A C20 H20B 109.5
O1 C20 H20C 109.5
H20A C20 H20C 109.5
H20B C20 H20C 109.5

loop_
_geom_bond_atom_site_label_1
_geom_bond_atom_site_label_2
_geom_bond_distance
Pt1 C1 1.969(13)
Pt1 C12 2.095(13)
Pt1 C16 2.204(12)
Pt1 C15 2.229(12)
Pt1 Cl1 2.430(4)
O1 C19 1.418(16)
O1 C20 1.419(14)
N1 C1 1.364(16)
N1 C2 1.393(15)
N1 C5 1.450(15)
N2 C1 1.361(15)
N2 C3 1.366(15)
N2 C4 1.440(17)
N3 C11 1.135(17)
C2 C3 1.352(18)
C2 H2A 0.9500
C3 H3A 0.9500
C4 H4A 0.9800
C4 H4B 0.9800
C4 H4C 0.9800
C5 C10 1.370(19)
C5 C6 1.375(17)
C6 C7 1.386(18)
C6 H6A 0.9500
C7 C8 1.38(2)
C7 H7A 0.9500
C8 C9 1.382(19)
C8 H8A 0.9500
C9 C10 1.401(17)
C9 H9A 0.9500
C10 C11 1.448(18)
C12 C19 1.514(17)
C12 C13 1.529(16)
C12 H12A 1.0000
C13 C14 1.531(18)
C13 H13A 0.9900
C13 H13B 0.9900
C14 C15 1.49(2)
C14 H14A 0.9900
C14 H14B 0.9900
C15 C16 1.407(19)
C15 H15A 1.0000
C16 C17 1.484(18)
C16 H16A 1.0000
C17 C18 1.506(19)
C17 H17A 0.9900
C17 H17B 0.9900
C18 C19 1.506(17)
C18 H18A 0.9900
C18 H18B 0.9900
C19 H19A 1.0000
C20 H20A 0.9800
C20 H20B 0.9800
C20 H20C 0.9800
